data_1554965
loop_
_publ_author_name
'Rui, Kang-Hua'
'Yang, Song'
'Wei, Yin'
'Shi, Min'

_publ_section_title
;
 Rh(i)-Catalyzed stereoselective intramolecular cycloaddition reactions of
 ene-vinylidenecyclopropanes for the construction of fused 6,5-bicyclic
 skeletons with a quaternary all-carbon stereocenter
;
_journal_issue 14
_journal_name_full 'Organic Chemistry Frontiers'
_journal_page_first 2506
_journal_paper_doi 10.1039/C9QO00611G
_journal_volume 6
_journal_year 2019
_chemical_formula_sum 'C23 H33 N O2 S'
_chemical_formula_weight 387.56
_space_group_crystal_system monoclinic
_space_group_IT_number 14
_space_group_name_Hall '-P 2ybc'
_space_group_name_H-M_alt 'P 1 21/c 1'
_atom_sites_solution_hydrogens geom
_audit_creation_method SHELXL-2013
_audit_update_record
;
2018-10-25 deposited with the CCDC.	2019-05-28 downloaded from the CCDC.
;
_cell_angle_alpha 90
_cell_angle_beta 92.309(4)
_cell_angle_gamma 90
_cell_formula_units_Z 4
_cell_length_a 19.505(3)
_cell_length_b 8.6857(13)
_cell_length_c 13.1687(16)
_cell_measurement_reflns_used 8221
_cell_measurement_temperature 296(2)
_cell_measurement_theta_max 54.762
_cell_measurement_theta_min 4.475
_cell_volume 2229.2(5)
_computing_cell_refinement 'Bruker SAINT'
_computing_data_collection 'Bruker APEX2'
_computing_data_reduction 'Bruker SAINT'
_computing_molecular_graphics 'Bruker SHELXTL'
_computing_publication_material 'Bruker SHELXTL'
_computing_structure_refinement 'SHELXL-2013 (Sheldrick, 2013)'
_computing_structure_solution 'SHELXS-97 (Sheldrick 2008)'
_diffrn_ambient_temperature 296(2)
_diffrn_measured_fraction_theta_full 0.999
_diffrn_measured_fraction_theta_max 0.998
_diffrn_measurement_device_type 'Bruker APEX-II CCD'
_diffrn_measurement_method '\f and \w scans'
_diffrn_radiation_type MoK\a
_diffrn_radiation_wavelength 0.71073
_diffrn_reflns_av_R_equivalents 0.0946
_diffrn_reflns_av_unetI/netI 0.0628
_diffrn_reflns_Laue_measured_fraction_full 0.999
_diffrn_reflns_Laue_measured_fraction_max 0.998
_diffrn_reflns_limit_h_max 24
_diffrn_reflns_limit_h_min -24
_diffrn_reflns_limit_k_max 10
_diffrn_reflns_limit_k_min -10
_diffrn_reflns_limit_l_max 16
_diffrn_reflns_limit_l_min -16
_diffrn_reflns_number 24173
_diffrn_reflns_point_group_measured_fraction_full 0.999
_diffrn_reflns_point_group_measured_fraction_max 0.998
_diffrn_reflns_theta_full 25.242
_diffrn_reflns_theta_max 25.998
_diffrn_reflns_theta_min 2.567
_exptl_absorpt_coefficient_mu 0.162
_exptl_absorpt_correction_T_max 0.7456
_exptl_absorpt_correction_T_min 0.5844
_exptl_absorpt_correction_type multi-scan
_exptl_absorpt_process_details sadabs
_exptl_crystal_colour colorless
_exptl_crystal_density_diffrn 1.155
_exptl_crystal_description prismatic
_exptl_crystal_F_000 840
_exptl_crystal_size_max 0.200
_exptl_crystal_size_mid 0.180
_exptl_crystal_size_min 0.070
_refine_diff_density_max 0.211
_refine_diff_density_min -0.197
_refine_diff_density_rms 0.041
_refine_ls_extinction_coef 0.017(3)
_refine_ls_extinction_expression Fc^*^=kFc[1+0.001xFc^2^\l^3^/sin(2\q)]^-1/4^
_refine_ls_extinction_method SHELXL
_refine_ls_goodness_of_fit_ref 1.046
_refine_ls_hydrogen_treatment constr
_refine_ls_matrix_type full
_refine_ls_number_parameters 248
_refine_ls_number_reflns 4380
_refine_ls_number_restraints 0
_refine_ls_restrained_S_all 1.046
_refine_ls_R_factor_all 0.1115
_refine_ls_R_factor_gt 0.0661
_refine_ls_shift/su_max 0.002
_refine_ls_shift/su_mean 0.000
_refine_ls_structure_factor_coef Fsqd
_refine_ls_weighting_details 'w=1/[\s^2^(Fo^2^)+(0.0710P)^2^+0.7717P] where P=(Fo^2^+2Fc^2^)/3'
_refine_ls_weighting_scheme calc
_refine_ls_wR_factor_gt 0.1559
_refine_ls_wR_factor_ref 0.1912
_reflns_Friedel_coverage 0.000
_reflns_number_gt 2654
_reflns_number_total 4380
_reflns_threshold_expression 'I > 2\s(I)'
_cod_data_source_file c9qo00611g2.cif
_cod_data_source_block d8v18866
_cod_original_sg_symbol_H-M 'P 21/c'
_cod_database_code 1554965
_shelx_space_group_comment
; 
The symmetry employed for this shelxl refinement is uniquely defined 
by the following loop, which should always be used as a source of 
symmetry information in preference to the above space-group names. 
They are only intended as comments. 
;
_shelx_estimated_absorpt_t_min 0.968
_shelx_estimated_absorpt_t_max 0.989
_shelxl_version_number 2013-4

loop_
_space_group_symop_operation_xyz
'x, y, z'
'-x, y+1/2, -z+1/2'
'-x, -y, -z'
'x, -y-1/2, z-1/2'

loop_
_atom_site_label
_atom_site_type_symbol
_atom_site_fract_x
_atom_site_fract_y
_atom_site_fract_z
_atom_site_U_iso_or_equiv
_atom_site_adp_type
_atom_site_occupancy
_atom_site_site_symmetry_order
_atom_site_calc_flag
_atom_site_refinement_flags_posn
_atom_site_refinement_flags_adp
S1 S 0.35138(4) 0.33324(10) 0.18342(6) 0.0725(3) Uani 1 1 d . .
O1 O 0.32286(11) 0.1826(3) 0.17692(18) 0.0845(7) Uani 1 1 d . .
O2 O 0.37288(12) 0.4095(3) 0.09386(16) 0.0991(8) Uani 1 1 d . .
N1 N 0.29366(11) 0.4440(3) 0.23145(18) 0.0661(6) Uani 1 1 d . .
C1 C 0.25464(13) 0.3816(3) 0.3155(2) 0.0641(7) Uani 1 1 d . .
H1A H 0.2856 0.3643 0.3739 0.077 Uiso 1 1 calc R U
H1B H 0.2350 0.2831 0.2954 0.077 Uiso 1 1 calc R U
C2 C 0.19809(14) 0.4884(3) 0.3452(2) 0.0620(7) Uani 1 1 d . .
C3 C 0.19502(16) 0.6315(4) 0.3098(2) 0.0720(8) Uani 1 1 d . .
C4 C 0.1487(2) 0.7612(5) 0.3432(3) 0.1076(14) Uani 1 1 d . .
H4 H 0.1479 0.7595 0.4175 0.129 Uiso 1 1 calc R U
C5 C 0.1871(3) 0.9080(5) 0.3112(4) 0.150(2) Uani 1 1 d . .
H5A H 0.1633 0.9559 0.2534 0.180 Uiso 1 1 calc R U
H5B H 0.1895 0.9813 0.3668 0.180 Uiso 1 1 calc R U
C6 C 0.2576(3) 0.8608(5) 0.2839(4) 0.1294(16) Uani 1 1 d . .
H6A H 0.2885 0.8581 0.3434 0.155 Uiso 1 1 calc R U
H6B H 0.2759 0.9303 0.2341 0.155 Uiso 1 1 calc R U
C7 C 0.24652(19) 0.6992(4) 0.2393(3) 0.0815(9) Uani 1 1 d . .
C8 C 0.31152(16) 0.6071(4) 0.2451(3) 0.0807(9) Uani 1 1 d . .
H8A H 0.3417 0.6398 0.1924 0.097 Uiso 1 1 calc R U
H8B H 0.3351 0.6224 0.3106 0.097 Uiso 1 1 calc R U
C9 C 0.2177(2) 0.7023(5) 0.1284(3) 0.1083(13) Uani 1 1 d . .
H9A H 0.2126 0.5988 0.1037 0.162 Uiso 1 1 calc R U
H9B H 0.2488 0.7574 0.0869 0.162 Uiso 1 1 calc R U
H9C H 0.1739 0.7527 0.1256 0.162 Uiso 1 1 calc R U
C10 C 0.0769(3) 0.7536(7) 0.3021(4) 0.167(2) Uani 1 1 d . .
H10A H 0.0765 0.7547 0.2291 0.251 Uiso 1 1 calc R U
H10B H 0.0518 0.8407 0.3257 0.251 Uiso 1 1 calc R U
H10C H 0.0558 0.6604 0.3247 0.251 Uiso 1 1 calc R U
C11 C 0.14896(15) 0.4214(4) 0.4197(2) 0.0682(8) Uani 1 1 d . .
H11 H 0.1239 0.5080 0.4484 0.082 Uiso 1 1 calc R U
C12 C 0.18469(18) 0.3367(4) 0.5087(2) 0.0864(10) Uani 1 1 d . .
H12A H 0.2114 0.2522 0.4829 0.104 Uiso 1 1 calc R U
H12B H 0.2160 0.4067 0.5445 0.104 Uiso 1 1 calc R U
C13 C 0.1333(2) 0.2741(6) 0.5827(3) 0.1110(13) Uani 1 1 d . .
H13A H 0.1577 0.2169 0.6362 0.133 Uiso 1 1 calc R U
H13B H 0.1099 0.3593 0.6139 0.133 Uiso 1 1 calc R U
C14 C 0.0819(2) 0.1720(5) 0.5309(3) 0.1121(14) Uani 1 1 d . .
H14A H 0.0486 0.1393 0.5792 0.134 Uiso 1 1 calc R U
H14B H 0.1048 0.0809 0.5063 0.134 Uiso 1 1 calc R U
C15 C 0.04548(19) 0.2521(5) 0.4432(3) 0.1093(13) Uani 1 1 d . .
H15A H 0.0181 0.3357 0.4688 0.131 Uiso 1 1 calc R U
H15B H 0.0147 0.1801 0.4083 0.131 Uiso 1 1 calc R U
C16 C 0.09592(15) 0.3159(4) 0.3682(2) 0.0822(10) Uani 1 1 d . .
H16A H 0.1192 0.2311 0.3363 0.099 Uiso 1 1 calc R U
H16B H 0.0708 0.3727 0.3153 0.099 Uiso 1 1 calc R U
C17 C 0.42168(13) 0.3283(3) 0.2714(2) 0.0640(7) Uani 1 1 d . .
C18 C 0.47786(16) 0.4210(4) 0.2581(3) 0.0840(9) Uani 1 1 d . .
H18 H 0.4796 0.4839 0.2011 0.101 Uiso 1 1 calc R U
C19 C 0.53154(17) 0.4204(5) 0.3293(3) 0.0976(11) Uani 1 1 d . .
H19 H 0.5694 0.4829 0.3194 0.117 Uiso 1 1 calc R U
C20 C 0.53064(17) 0.3302(5) 0.4143(3) 0.0891(11) Uani 1 1 d . .
C21 C 0.47389(18) 0.2369(4) 0.4272(3) 0.0875(10) Uani 1 1 d . .
H21 H 0.4723 0.1747 0.4845 0.105 Uiso 1 1 calc R U
C22 C 0.41989(15) 0.2348(4) 0.3567(3) 0.0761(9) Uani 1 1 d . .
H22 H 0.3824 0.1710 0.3662 0.091 Uiso 1 1 calc R U
C23 C 0.5889(2) 0.3322(6) 0.4932(3) 0.1356(18) Uani 1 1 d . .
H23A H 0.5734 0.3771 0.5548 0.203 Uiso 1 1 calc R U
H23B H 0.6261 0.3920 0.4687 0.203 Uiso 1 1 calc R U
H23C H 0.6042 0.2288 0.5064 0.203 Uiso 1 1 calc R U

loop_
_atom_site_aniso_label
_atom_site_aniso_U_11
_atom_site_aniso_U_22
_atom_site_aniso_U_33
_atom_site_aniso_U_23
_atom_site_aniso_U_13
_atom_site_aniso_U_12
S1 0.0613(5) 0.0829(6) 0.0739(5) -0.0036(4) 0.0127(4) 0.0000(4)
O1 0.0679(12) 0.0779(15) 0.1078(17) -0.0263(12) 0.0054(11) -0.0006(11)
O2 0.0918(15) 0.135(2) 0.0723(14) 0.0151(14) 0.0219(12) 0.0056(15)
N1 0.0596(13) 0.0610(15) 0.0784(15) 0.0029(12) 0.0121(12) -0.0007(11)
C1 0.0565(15) 0.0618(17) 0.0746(18) 0.0027(14) 0.0098(13) 0.0013(13)
C2 0.0625(16) 0.0644(19) 0.0588(16) -0.0043(14) 0.0010(13) 0.0076(14)
C3 0.083(2) 0.070(2) 0.0629(17) -0.0012(15) 0.0021(15) 0.0189(16)
C4 0.140(4) 0.093(3) 0.091(3) 0.007(2) 0.014(2) 0.053(3)
C5 0.216(6) 0.087(3) 0.149(4) 0.013(3) 0.022(4) 0.043(4)
C6 0.173(5) 0.063(3) 0.152(4) 0.002(2) 0.010(4) 0.010(3)
C7 0.101(2) 0.062(2) 0.082(2) 0.0104(16) 0.0043(18) 0.0077(18)
C8 0.081(2) 0.067(2) 0.094(2) 0.0091(17) 0.0032(18) -0.0135(17)
C9 0.118(3) 0.129(3) 0.078(2) 0.035(2) 0.010(2) 0.022(3)
C10 0.132(4) 0.209(6) 0.162(5) 0.029(4) 0.021(4) 0.101(4)
C11 0.0730(18) 0.074(2) 0.0579(16) -0.0053(14) 0.0091(14) 0.0162(16)
C12 0.092(2) 0.110(3) 0.0573(17) 0.0067(17) -0.0019(16) 0.003(2)
C13 0.128(3) 0.146(4) 0.060(2) 0.012(2) 0.019(2) 0.009(3)
C14 0.107(3) 0.134(4) 0.098(3) 0.028(3) 0.041(2) 0.003(3)
C15 0.078(2) 0.149(4) 0.103(3) 0.015(3) 0.023(2) -0.008(2)
C16 0.0656(18) 0.116(3) 0.0649(18) 0.0059(18) 0.0061(15) -0.0009(18)
C17 0.0533(15) 0.0694(18) 0.0705(18) -0.0023(15) 0.0181(13) -0.0022(14)
C18 0.0638(18) 0.092(2) 0.098(2) 0.0069(19) 0.0175(17) -0.0102(17)
C19 0.061(2) 0.103(3) 0.129(3) -0.016(3) 0.012(2) -0.0137(19)
C20 0.067(2) 0.109(3) 0.091(2) -0.030(2) 0.0042(18) 0.016(2)
C21 0.073(2) 0.115(3) 0.076(2) 0.0039(19) 0.0159(17) 0.023(2)
C22 0.0568(17) 0.085(2) 0.088(2) 0.0058(18) 0.0179(16) 0.0031(16)
C23 0.091(3) 0.192(5) 0.121(3) -0.059(3) -0.024(2) 0.030(3)

loop_
_atom_type_symbol
_atom_type_description
_atom_type_scat_dispersion_real
_atom_type_scat_dispersion_imag
_atom_type_scat_source
C C 0.0033 0.0016 'International Tables Vol C Tables 4.2.6.8 and 6.1.1.4'
H H 0.0000 0.0000 'International Tables Vol C Tables 4.2.6.8 and 6.1.1.4'
N N 0.0061 0.0033 'International Tables Vol C Tables 4.2.6.8 and 6.1.1.4'
O O 0.0106 0.0060 'International Tables Vol C Tables 4.2.6.8 and 6.1.1.4'
S S 0.1246 0.1234 'International Tables Vol C Tables 4.2.6.8 and 6.1.1.4'

loop_
_geom_angle_atom_site_label_1
_geom_angle_atom_site_label_2
_geom_angle_atom_site_label_3
_geom_angle
O1 S1 O2 120.21(15)
O1 S1 N1 106.96(12)
O2 S1 N1 106.10(14)
O1 S1 C17 108.03(14)
O2 S1 C17 107.92(14)
N1 S1 C17 106.92(13)
C8 N1 C1 113.0(2)
C8 N1 S1 116.95(19)
C1 N1 S1 117.48(18)
N1 C1 C2 112.0(2)
N1 C1 H1A 109.2
C2 C1 H1A 109.2
N1 C1 H1B 109.2
C2 C1 H1B 109.2
H1A C1 H1B 107.9
C3 C2 C1 120.6(3)
C3 C2 C11 124.5(3)
C1 C2 C11 114.9(2)
C2 C3 C7 123.9(3)
C2 C3 C4 127.6(3)
C7 C3 C4 107.8(3)
C10 C4 C3 115.1(4)
C10 C4 C5 113.5(4)
C3 C4 C5 103.4(3)
C10 C4 H4 108.2
C3 C4 H4 108.2
C5 C4 H4 108.2
C6 C5 C4 107.5(4)
C6 C5 H5A 110.2
C4 C5 H5A 110.2
C6 C5 H5B 110.2
C4 C5 H5B 110.2
H5A C5 H5B 108.5
C5 C6 C7 103.1(4)
C5 C6 H6A 111.1
C7 C6 H6A 111.1
C5 C6 H6B 111.1
C7 C6 H6B 111.1
H6A C6 H6B 109.1
C8 C7 C3 110.0(3)
C8 C7 C6 111.3(3)
C3 C7 C6 102.0(3)
C8 C7 C9 109.4(3)
C3 C7 C9 111.2(3)
C6 C7 C9 112.7(3)
N1 C8 C7 108.2(3)
N1 C8 H8A 110.1
C7 C8 H8A 110.1
N1 C8 H8B 110.1
C7 C8 H8B 110.1
H8A C8 H8B 108.4
C7 C9 H9A 109.5
C7 C9 H9B 109.5
H9A C9 H9B 109.5
C7 C9 H9C 109.5
H9A C9 H9C 109.5
H9B C9 H9C 109.5
C4 C10 H10A 109.5
C4 C10 H10B 109.5
H10A C10 H10B 109.5
C4 C10 H10C 109.5
H10A C10 H10C 109.5
H10B C10 H10C 109.5
C2 C11 C16 112.2(2)
C2 C11 C12 113.6(2)
C16 C11 C12 109.5(3)
C2 C11 H11 107.0
C16 C11 H11 107.0
C12 C11 H11 107.0
C13 C12 C11 111.7(3)
C13 C12 H12A 109.3
C11 C12 H12A 109.3
C13 C12 H12B 109.3
C11 C12 H12B 109.3
H12A C12 H12B 107.9
C14 C13 C12 111.6(3)
C14 C13 H13A 109.3
C12 C13 H13A 109.3
C14 C13 H13B 109.3
C12 C13 H13B 109.3
H13A C13 H13B 108.0
C13 C14 C15 111.5(4)
C13 C14 H14A 109.3
C15 C14 H14A 109.3
C13 C14 H14B 109.3
C15 C14 H14B 109.3
H14A C14 H14B 108.0
C14 C15 C16 111.6(3)
C14 C15 H15A 109.3
C16 C15 H15A 109.3
C14 C15 H15B 109.3
C16 C15 H15B 109.3
H15A C15 H15B 108.0
C11 C16 C15 112.0(3)
C11 C16 H16A 109.2
C15 C16 H16A 109.2
C11 C16 H16B 109.2
C15 C16 H16B 109.2
H16A C16 H16B 107.9
C18 C17 C22 119.5(3)
C18 C17 S1 120.3(2)
C22 C17 S1 120.2(2)
C19 C18 C17 119.8(3)
C19 C18 H18 120.1
C17 C18 H18 120.1
C20 C19 C18 121.7(3)
C20 C19 H19 119.1
C18 C19 H19 119.1
C19 C20 C21 118.1(3)
C19 C20 C23 121.5(4)
C21 C20 C23 120.3(4)
C22 C21 C20 121.3(3)
C22 C21 H21 119.4
C20 C21 H21 119.4
C21 C22 C17 119.6(3)
C21 C22 H22 120.2
C17 C22 H22 120.2
C20 C23 H23A 109.5
C20 C23 H23B 109.5
H23A C23 H23B 109.5
C20 C23 H23C 109.5
H23A C23 H23C 109.5
H23B C23 H23C 109.5

loop_
_geom_bond_atom_site_label_1
_geom_bond_atom_site_label_2
_geom_bond_distance
S1 O1 1.423(2)
S1 O2 1.430(2)
S1 N1 1.628(2)
S1 C17 1.760(3)
N1 C8 1.468(4)
N1 C1 1.472(3)
C1 C2 1.505(4)
C1 H1A 0.9700
C1 H1B 0.9700
C2 C3 1.328(4)
C2 C11 1.515(4)
C3 C7 1.514(4)
C3 C4 1.521(4)
C4 C10 1.483(6)
C4 C5 1.546(6)
C4 H4 0.9800
C5 C6 1.492(6)
C5 H5A 0.9700
C5 H5B 0.9700
C6 C7 1.533(5)
C6 H6A 0.9700
C6 H6B 0.9700
C7 C8 1.499(4)
C7 C9 1.544(5)
C8 H8A 0.9700
C8 H8B 0.9700
C9 H9A 0.9600
C9 H9B 0.9600
C9 H9C 0.9600
C10 H10A 0.9600
C10 H10B 0.9600
C10 H10C 0.9600
C11 C16 1.521(4)
C11 C12 1.528(4)
C11 H11 0.9800
C12 C13 1.527(5)
C12 H12A 0.9700
C12 H12B 0.9700
C13 C14 1.484(6)
C13 H13A 0.9700
C13 H13B 0.9700
C14 C15 1.502(5)
C14 H14A 0.9700
C14 H14B 0.9700
C15 C16 1.527(4)
C15 H15A 0.9700
C15 H15B 0.9700
C16 H16A 0.9700
C16 H16B 0.9700
C17 C18 1.377(4)
C17 C22 1.388(4)
C18 C19 1.378(5)
C18 H18 0.9300
C19 C20 1.366(5)
C19 H19 0.9300
C20 C21 1.387(5)
C20 C23 1.509(5)
C21 C22 1.375(5)
C21 H21 0.9300
C22 H22 0.9300
C23 H23A 0.9600
C23 H23B 0.9600
C23 H23C 0.9600

loop_
_geom_torsion_atom_site_label_1
_geom_torsion_atom_site_label_2
_geom_torsion_atom_site_label_3
_geom_torsion_atom_site_label_4
_geom_torsion
O1 S1 N1 C8 -179.7(2)
O2 S1 N1 C8 -50.3(2)
C17 S1 N1 C8 64.7(2)
O1 S1 N1 C1 41.0(2)
O2 S1 N1 C1 170.4(2)
C17 S1 N1 C1 -74.6(2)
C8 N1 C1 C2 45.3(3)
S1 N1 C1 C2 -173.83(19)
N1 C1 C2 C3 -11.5(4)
N1 C1 C2 C11 170.9(2)
C1 C2 C3 C7 -0.5(4)
C11 C2 C3 C7 176.9(3)
C1 C2 C3 C4 -170.1(3)
C11 C2 C3 C4 7.3(5)
C2 C3 C4 C10 -78.4(5)
C7 C3 C4 C10 110.6(4)
C2 C3 C4 C5 157.2(4)
C7 C3 C4 C5 -13.7(4)
C10 C4 C5 C6 -137.6(4)
C3 C4 C5 C6 -12.1(5)
C4 C5 C6 C7 32.8(5)
C2 C3 C7 C8 -19.7(4)
C4 C3 C7 C8 151.7(3)
C2 C3 C7 C6 -137.9(3)
C4 C3 C7 C6 33.5(4)
C2 C3 C7 C9 101.7(4)
C4 C3 C7 C9 -86.9(3)
C5 C6 C7 C8 -157.4(3)
C5 C6 C7 C3 -40.1(4)
C5 C6 C7 C9 79.2(4)
C1 N1 C8 C7 -66.5(3)
S1 N1 C8 C7 152.5(2)
C3 C7 C8 N1 50.6(3)
C6 C7 C8 N1 162.8(3)
C9 C7 C8 N1 -71.9(3)
C3 C2 C11 C16 103.1(3)
C1 C2 C11 C16 -79.4(3)
C3 C2 C11 C12 -132.1(3)
C1 C2 C11 C12 45.5(3)
C2 C11 C12 C13 178.9(3)
C16 C11 C12 C13 -54.7(4)
C11 C12 C13 C14 56.2(5)
C12 C13 C14 C15 -55.7(5)
C13 C14 C15 C16 55.1(5)
C2 C11 C16 C15 -178.6(3)
C12 C11 C16 C15 54.3(4)
C14 C15 C16 C11 -55.0(5)
O1 S1 C17 C18 146.6(3)
O2 S1 C17 C18 15.1(3)
N1 S1 C17 C18 -98.6(3)
O1 S1 C17 C22 -35.7(3)
O2 S1 C17 C22 -167.1(2)
N1 S1 C17 C22 79.2(3)
C22 C17 C18 C19 -0.1(5)
S1 C17 C18 C19 177.7(3)
C17 C18 C19 C20 -0.4(5)
C18 C19 C20 C21 0.5(5)
C18 C19 C20 C23 -178.7(3)
C19 C20 C21 C22 0.0(5)
C23 C20 C21 C22 179.2(3)
C20 C21 C22 C17 -0.5(5)
C18 C17 C22 C21 0.6(5)
S1 C17 C22 C21 -177.2(2)
